data_7013833
loop_
_publ_author_name
'Lee, Taegweon'
'Jeon, Joonsang'
'Song, Kyu Ho'
'Jung, Il'
'Baik, Chul'
'Park, Ki-Min'
'Lee, Shim Sung'
'Kang, Sang Ook'
'Ko, Jaejung'

_publ_section_title
;
 Generation and trapping reaction of an efficient 1,2-dehydrocarborane
 precursor, phenyl[o-(trimethylsilyl)carboranyl]iodonium acetate.
;
_journal_issue 6
_journal_name_full 'Dalton transactions (Cambridge, England : 2003)'
_journal_page_first 933
_journal_page_last 937
_journal_paper_doi 10.1039/b315205g
_journal_year 2004
_chemical_formula_sum 'C9 H18 B10'
_chemical_formula_weight 234.33
_chemical_name_systematic
;
?
;
_space_group_IT_number 14
_symmetry_cell_setting monoclinic
_symmetry_space_group_name_Hall '-P 2ybc'
_symmetry_space_group_name_H-M 'P 1 21/c 1'
_atom_sites_solution_hydrogens geom
_atom_sites_solution_primary direct
_atom_sites_solution_secondary difmap
_audit_creation_method SHELXTL
_cell_angle_alpha 90.00
_cell_angle_beta 100.354(2)
_cell_angle_gamma 90.00
_cell_formula_units_Z 4
_cell_length_a 7.6927(8)
_cell_length_b 13.5948(14)
_cell_length_c 12.9203(14)
_cell_measurement_reflns_used 8594
_cell_measurement_temperature 298(2)
_cell_measurement_theta_max 28.27
_cell_measurement_theta_min 2.19
_cell_volume 1329.2(2)
_computing_cell_refinement 'Bruker SMART'
_computing_data_collection 'Bruker SMART'
_computing_data_reduction 'Bruker SAINT'
_computing_molecular_graphics 'Bruker SHELXTL'
_computing_publication_material 'Bruker SHELXTL'
_computing_structure_refinement 'Bruker SHELXTL'
_computing_structure_solution 'Bruker SHELXTL'
_diffrn_ambient_temperature 298(2)
_diffrn_measured_fraction_theta_full 0.970
_diffrn_measured_fraction_theta_max 0.970
_diffrn_measurement_device_type 'CCD area detector'
_diffrn_measurement_method 'phi and omega scans'
_diffrn_radiation_monochromator graphite
_diffrn_radiation_source 'fine-focus sealed tube'
_diffrn_radiation_type MoK\a
_diffrn_radiation_wavelength 0.71073
_diffrn_reflns_av_R_equivalents 0.0435
_diffrn_reflns_av_sigmaI/netI 0.0408
_diffrn_reflns_limit_h_max 10
_diffrn_reflns_limit_h_min -7
_diffrn_reflns_limit_k_max 17
_diffrn_reflns_limit_k_min -17
_diffrn_reflns_limit_l_max 16
_diffrn_reflns_limit_l_min -13
_diffrn_reflns_number 8594
_diffrn_reflns_theta_full 28.27
_diffrn_reflns_theta_max 28.27
_diffrn_reflns_theta_min 2.19
_exptl_absorpt_coefficient_mu 0.054
_exptl_absorpt_correction_type none
_exptl_crystal_colour colorless
_exptl_crystal_density_diffrn 1.171
_exptl_crystal_density_method 'not measured'
_exptl_crystal_description block
_exptl_crystal_F_000 488
_exptl_crystal_size_max 0.30
_exptl_crystal_size_mid 0.40
_exptl_crystal_size_min 0.50
_refine_diff_density_max 0.571
_refine_diff_density_min -0.287
_refine_diff_density_rms 0.047
_refine_ls_extinction_method none
_refine_ls_goodness_of_fit_ref 1.047
_refine_ls_hydrogen_treatment constr
_refine_ls_matrix_type full
_refine_ls_number_parameters 172
_refine_ls_number_reflns 3195
_refine_ls_number_restraints 0
_refine_ls_restrained_S_all 1.047
_refine_ls_R_factor_all 0.0939
_refine_ls_R_factor_gt 0.0665
_refine_ls_shift/su_max 0.000
_refine_ls_shift/su_mean 0.000
_refine_ls_structure_factor_coef Fsqd
_refine_ls_weighting_details 'calc w=1/[\s^2^(Fo^2^)+(0.0960P)^2^+0.6079P] where P=(Fo^2^+2Fc^2^)/3'
_refine_ls_weighting_scheme calc
_refine_ls_wR_factor_gt 0.1804
_refine_ls_wR_factor_ref 0.1991
_reflns_number_gt 2248
_reflns_number_total 3195
_reflns_threshold_expression >2sigma(I)
_cod_data_source_file b315205g.txt
_cod_data_source_block kjj30
_cod_depositor_comments
;
The following automatic conversions were performed:
'_symmetry_cell_setting' value 'Monoclinic' changed to 'monoclinic'
according to '/home/saulius/struct/CIF-dictionaries/cif_core.dic'
dictionary named 'cif_core.dic' version 2.4.1 from 2010-06-29.

Automatic conversion script
Id: cif_fix_enum 1527 2010-12-29 10:47:43Z saulius 
;
_cod_original_sg_symbol_H-M P2(1)/c
_cod_database_code 7013833

loop_
_symmetry_equiv_pos_as_xyz
'x, y, z'
'-x, y+1/2, -z+1/2'
'-x, -y, -z'
'x, -y-1/2, z-1/2'

loop_
_atom_site_label
_atom_site_type_symbol
_atom_site_fract_x
_atom_site_fract_y
_atom_site_fract_z
_atom_site_U_iso_or_equiv
_atom_site_adp_type
_atom_site_occupancy
_atom_site_symmetry_multiplicity
_atom_site_calc_flag
_atom_site_refinement_flags
_atom_site_disorder_assembly
_atom_site_disorder_group
C1 C 0.3372(2) 0.17233(14) 0.14543(14) 0.0319(4) Uani 1 1 d . . .
C2 C 0.1915(2) 0.10609(14) 0.18935(15) 0.0335(4) Uani 1 1 d . . .
C3 C 0.0154(3) 0.14678(17) 0.12682(18) 0.0456(5) Uani 1 1 d . . .
H3 H -0.0833 0.1030 0.1234 0.055 Uiso 1 1 calc R . .
C4 C 0.0581(3) 0.17753(19) 0.01569(17) 0.0531(6) Uani 1 1 d . . .
H4 H 0.0805 0.1251 -0.0300 0.064 Uiso 1 1 calc R . .
C5 C 0.2215(3) 0.24182(16) 0.06644(16) 0.0416(5) Uani 1 1 d . . .
H5 H 0.2826 0.2730 0.0168 0.050 Uiso 1 1 calc R . .
C6 C 0.1143(3) 0.31105(17) 0.12227(19) 0.0522(6) Uani 1 1 d . . .
H6 H 0.1682 0.3661 0.1623 0.063 Uiso 1 1 calc R . .
C7 C -0.0184(3) 0.24895(19) 0.16070(19) 0.0526(6) Uani 1 1 d . . .
H7 H -0.0554 0.2619 0.2265 0.063 Uiso 1 1 calc R . .
C8 C -0.0739(3) 0.31497(19) 0.06503(19) 0.0545(6) Uani 1 1 d . . .
H8 H -0.1480 0.3717 0.0658 0.065 Uiso 1 1 calc R . .
C9 C -0.0853(3) 0.24879(19) -0.02791(18) 0.0549(6) Uani 1 1 d . . .
H9A H -0.0598 0.2829 -0.0885 0.066 Uiso 1 1 calc R . .
H9B H -0.1985 0.2173 -0.0451 0.066 Uiso 1 1 calc R . .
B1 B 0.2631(3) 0.07255(19) 0.31880(19) 0.0420(5) Uani 1 1 d . . .
H1 H 0.1860 0.0638 0.3688 0.050 Uiso 1 1 calc R . .
B2 B 0.2641(3) -0.01274(18) 0.2152(2) 0.0456(6) Uani 1 1 d . . .
H2 H 0.1873 -0.0689 0.2076 0.055 Uiso 1 1 calc R . .
B3 B 0.4525(3) -0.00233(19) 0.3170(2) 0.0467(6) Uani 1 1 d . . .
H3A H 0.4850 -0.0539 0.3675 0.056 Uiso 1 1 calc R . .
B4 B 0.5233(3) 0.10500(19) 0.13631(19) 0.0429(6) Uani 1 1 d . . .
H4A H 0.5944 0.1161 0.0835 0.051 Uiso 1 1 calc R . .
B5 B 0.4829(4) -0.01495(19) 0.1848(2) 0.0482(6) Uani 1 1 d . . .
H5A H 0.5337 -0.0734 0.1609 0.058 Uiso 1 1 calc R . .
B6 B 0.6137(3) 0.0709(2) 0.2681(2) 0.0465(6) Uani 1 1 d . . .
H6A H 0.7384 0.0611 0.2909 0.056 Uiso 1 1 calc R . .
B7 B 0.4814(3) 0.12320(19) 0.35236(19) 0.0422(5) Uani 1 1 d . . .
H7A H 0.5314 0.1424 0.4229 0.051 Uiso 1 1 calc R . .
B8 B 0.3161(3) 0.04876(17) 0.10596(19) 0.0410(5) Uani 1 1 d . . .
H8A H 0.2708 0.0262 0.0359 0.049 Uiso 1 1 calc R . .
B9 B 0.3141(3) 0.19027(17) 0.27643(17) 0.0360(5) Uani 1 1 d . . .
H9 H 0.2680 0.2484 0.3039 0.043 Uiso 1 1 calc R . .
B10 B 0.5229(3) 0.19023(18) 0.23975(19) 0.0399(5) Uani 1 1 d . . .
H10 H 0.5941 0.2486 0.2446 0.048 Uiso 1 1 calc R . .

loop_
_atom_site_aniso_label
_atom_site_aniso_U_11
_atom_site_aniso_U_22
_atom_site_aniso_U_33
_atom_site_aniso_U_23
_atom_site_aniso_U_13
_atom_site_aniso_U_12
C1 0.0279(8) 0.0333(9) 0.0353(9) 0.0003(7) 0.0078(7) -0.0020(7)
C2 0.0282(9) 0.0360(10) 0.0368(9) 0.0028(8) 0.0072(7) -0.0046(7)
C3 0.0264(9) 0.0549(13) 0.0553(13) 0.0083(10) 0.0066(8) -0.0017(8)
C4 0.0537(13) 0.0596(14) 0.0393(11) -0.0124(10) -0.0102(9) 0.0191(11)
C5 0.0351(10) 0.0475(12) 0.0431(11) 0.0128(9) 0.0097(8) 0.0021(8)
C6 0.0493(13) 0.0446(12) 0.0578(14) -0.0075(10) -0.0035(10) 0.0100(10)
C7 0.0468(12) 0.0637(15) 0.0469(12) -0.0040(11) 0.0080(9) 0.0114(11)
C8 0.0464(13) 0.0579(14) 0.0554(13) 0.0020(11) -0.0004(10) 0.0190(11)
C9 0.0447(12) 0.0681(16) 0.0483(12) 0.0076(11) -0.0015(10) 0.0116(11)
B1 0.0408(12) 0.0485(13) 0.0382(12) 0.0077(10) 0.0107(9) -0.0024(10)
B2 0.0484(14) 0.0332(12) 0.0527(14) 0.0038(10) 0.0027(11) -0.0070(10)
B3 0.0505(14) 0.0422(13) 0.0454(13) 0.0097(10) 0.0030(11) 0.0046(11)
B4 0.0345(11) 0.0514(14) 0.0451(13) 0.0034(11) 0.0133(10) 0.0075(10)
B5 0.0538(15) 0.0393(13) 0.0507(14) -0.0017(11) 0.0074(11) 0.0129(11)
B6 0.0324(11) 0.0545(15) 0.0507(14) 0.0063(12) 0.0024(10) 0.0064(10)
B7 0.0404(12) 0.0485(14) 0.0347(11) 0.0003(10) -0.0012(9) -0.0016(10)
B8 0.0462(13) 0.0385(12) 0.0374(12) -0.0055(9) 0.0049(10) 0.0016(10)
B9 0.0374(11) 0.0361(11) 0.0347(10) -0.0047(9) 0.0075(8) -0.0008(9)
B10 0.0298(10) 0.0422(12) 0.0463(12) 0.0018(10) 0.0029(9) -0.0056(9)

loop_
_atom_type_symbol
_atom_type_description
_atom_type_scat_dispersion_real
_atom_type_scat_dispersion_imag
_atom_type_scat_source
C C 0.0033 0.0016 'International Tables Vol C Tables 4.2.6.8 and 6.1.1.4'
H H 0.0000 0.0000 'International Tables Vol C Tables 4.2.6.8 and 6.1.1.4'
B B 0.0013 0.0007 'International Tables Vol C Tables 4.2.6.8 and 6.1.1.4'

loop_
_geom_angle_atom_site_label_1
_geom_angle_atom_site_label_2
_geom_angle_atom_site_label_3
_geom_angle
_geom_angle_site_symmetry_1
_geom_angle_site_symmetry_3
_geom_angle_publ_flag
C5 C1 C2 102.57(14) . . ?
C5 C1 B10 133.33(16) . . ?
C2 C1 B10 111.70(15) . . ?
C5 C1 B4 131.76(16) . . ?
C2 C1 B4 111.42(15) . . ?
B10 C1 B4 61.89(13) . . ?
C5 C1 B9 113.93(15) . . ?
C2 C1 B9 62.69(11) . . ?
B10 C1 B9 60.73(12) . . ?
B4 C1 B9 111.76(15) . . ?
C5 C1 B8 112.34(16) . . ?
C2 C1 B8 62.31(12) . . ?
B10 C1 B8 111.30(15) . . ?
B4 C1 B8 60.37(13) . . ?
B9 C1 B8 113.22(15) . . ?
C3 C2 C1 102.38(15) . . ?
C3 C2 B2 131.21(17) . . ?
C1 C2 B2 111.65(15) . . ?
C3 C2 B1 134.18(16) . . ?
C1 C2 B1 111.48(14) . . ?
B2 C2 B1 61.84(14) . . ?
C3 C2 B8 111.25(16) . . ?
C1 C2 B8 62.67(12) . . ?
B2 C2 B8 60.46(14) . . ?
B1 C2 B8 111.37(16) . . ?
C3 C2 B9 114.84(16) . . ?
C1 C2 B9 62.34(11) . . ?
B2 C2 B9 111.64(15) . . ?
B1 C2 B9 60.66(13) . . ?
B8 C2 B9 113.22(14) . . ?
C7 C3 C2 111.18(18) . . ?
C7 C3 C4 95.49(18) . . ?
C2 C3 C4 105.23(15) . . ?
C9 C4 C5 106.0(2) . . ?
C9 C4 C3 104.63(18) . . ?
C5 C4 C3 92.80(15) . . ?
C6 C5 C1 111.25(17) . . ?
C6 C5 C4 94.67(16) . . ?
C1 C5 C4 104.91(17) . . ?
C7 C6 C8 61.52(16) . . ?
C7 C6 C5 105.82(19) . . ?
C8 C6 C5 110.22(19) . . ?
C6 C7 C3 105.40(18) . . ?
C6 C7 C8 60.08(16) . . ?
C3 C7 C8 110.4(2) . . ?
C9 C8 C6 106.67(19) . . ?
C9 C8 C7 105.4(2) . . ?
C6 C8 C7 58.40(16) . . ?
C8 C9 C4 98.89(17) . . ?
C2 B1 B9 60.53(12) . . ?
C2 B1 B2 58.99(13) . . ?
B9 B1 B2 109.21(16) . . ?
C2 B1 B3 104.95(16) . . ?
B9 B1 B3 106.71(17) . . ?
B2 B1 B3 60.09(14) . . ?
C2 B1 B7 104.77(15) . . ?
B9 B1 B7 58.31(13) . . ?
B2 B1 B7 107.63(17) . . ?
B3 B1 B7 59.36(14) . . ?
C2 B2 B8 60.52(13) . . ?
C2 B2 B1 59.17(13) . . ?
B8 B2 B1 109.25(17) . . ?
C2 B2 B3 105.16(17) . . ?
B8 B2 B3 106.54(17) . . ?
B1 B2 B3 60.21(14) . . ?
C2 B2 B5 104.91(16) . . ?
B8 B2 B5 58.12(14) . . ?
B1 B2 B5 107.92(17) . . ?
B3 B2 B5 59.48(14) . . ?
B7 B3 B5 108.04(18) . . ?
B7 B3 B2 108.38(17) . . ?
B5 B3 B2 60.75(15) . . ?
B7 B3 B1 60.70(14) . . ?
B5 B3 B1 108.53(17) . . ?
B2 B3 B1 59.70(14) . . ?
B7 B3 B6 59.51(15) . . ?
B5 B3 B6 59.66(15) . . ?
B2 B3 B6 107.91(18) . . ?
B1 B3 B6 107.87(17) . . ?
C1 B4 B8 60.78(12) . . ?
C1 B4 B10 59.05(12) . . ?
B8 B4 B10 109.33(16) . . ?
C1 B4 B6 105.06(16) . . ?
B8 B4 B6 106.52(18) . . ?
B10 B4 B6 60.12(14) . . ?
C1 B4 B5 105.16(16) . . ?
B8 B4 B5 58.17(14) . . ?
B10 B4 B5 107.93(17) . . ?
B6 B4 B5 59.46(15) . . ?
B8 B5 B6 108.03(18) . . ?
B8 B5 B3 107.92(18) . . ?
B6 B5 B3 60.67(15) . . ?
B8 B5 B4 59.57(14) . . ?
B6 B5 B4 59.93(14) . . ?
B3 B5 B4 108.02(18) . . ?
B8 B5 B2 59.53(14) . . ?
B6 B5 B2 107.93(18) . . ?
B3 B5 B2 59.77(15) . . ?
B4 B5 B2 106.80(17) . . ?
B7 B6 B5 108.17(17) . . ?
B7 B6 B10 60.76(14) . . ?
B5 B6 B10 108.42(17) . . ?
B7 B6 B4 108.33(17) . . ?
B5 B6 B4 60.61(15) . . ?
B10 B6 B4 59.59(14) . . ?
B7 B6 B3 59.66(14) . . ?
B5 B6 B3 59.67(15) . . ?
B10 B6 B3 107.97(17) . . ?
B4 B6 B3 107.77(17) . . ?
B9 B7 B6 108.35(16) . . ?
B9 B7 B3 108.39(17) . . ?
B6 B7 B3 60.83(15) . . ?
B9 B7 B10 59.68(13) . . ?
B6 B7 B10 59.92(14) . . ?
B3 B7 B10 108.23(17) . . ?
B9 B7 B1 59.81(13) . . ?
B6 B7 B1 108.32(17) . . ?
B3 B7 B1 59.94(14) . . ?
B10 B7 B1 107.11(16) . . ?
B5 B8 B4 62.26(15) . . ?
B5 B8 B2 62.35(15) . . ?
B4 B8 B2 111.09(18) . . ?
B5 B8 C2 107.01(17) . . ?
B4 B8 C2 104.21(16) . . ?
B2 B8 C2 59.02(13) . . ?
B5 B8 C1 106.82(17) . . ?
B4 B8 C1 58.85(13) . . ?
B2 B8 C1 104.24(16) . . ?
C2 B8 C1 55.02(11) . . ?
B7 B9 C1 106.27(15) . . ?
B7 B9 B10 61.93(13) . . ?
C1 B9 B10 58.78(12) . . ?
B7 B9 C2 106.19(16) . . ?
C1 B9 C2 54.97(10) . . ?
B10 B9 C2 103.84(15) . . ?
B7 B9 B1 61.88(14) . . ?
C1 B9 B1 103.96(15) . . ?
B10 B9 B1 110.49(17) . . ?
C2 B9 B1 58.81(12) . . ?
C1 B10 B9 60.49(11) . . ?
C1 B10 B4 59.07(12) . . ?
B9 B10 B4 109.27(16) . . ?
C1 B10 B6 105.21(16) . . ?
B9 B10 B6 106.81(17) . . ?
B4 B10 B6 60.29(14) . . ?
C1 B10 B7 104.86(15) . . ?
B9 B10 B7 58.39(13) . . ?
B4 B10 B7 107.74(17) . . ?
B6 B10 B7 59.31(14) . . ?

loop_
_geom_bond_atom_site_label_1
_geom_bond_atom_site_label_2
_geom_bond_distance
_geom_bond_site_symmetry_2
_geom_bond_publ_flag
C1 C5 1.550(3) . ?
C1 C2 1.618(2) . ?
C1 B10 1.720(3) . ?
C1 B4 1.720(3) . ?
C1 B9 1.750(3) . ?
C1 B8 1.755(3) . ?
C2 C3 1.549(3) . ?
C2 B2 1.722(3) . ?
C2 B1 1.726(3) . ?
C2 B8 1.749(3) . ?
C2 B9 1.756(3) . ?
C3 C7 1.493(3) . ?
C3 C4 1.585(3) . ?
C4 C9 1.500(3) . ?
C4 C5 1.574(3) . ?
C5 C6 1.516(3) . ?
C6 C7 1.478(4) . ?
C6 C8 1.504(3) . ?
C7 C8 1.525(3) . ?
C8 C9 1.490(3) . ?
B1 B9 1.758(3) . ?
B1 B2 1.772(4) . ?
B1 B3 1.781(4) . ?
B1 B7 1.794(3) . ?
B2 B8 1.748(3) . ?
B2 B3 1.779(4) . ?
B2 B5 1.796(4) . ?
B3 B7 1.770(4) . ?
B3 B5 1.773(4) . ?
B3 B6 1.791(4) . ?
B4 B8 1.747(3) . ?
B4 B10 1.769(3) . ?
B4 B6 1.782(4) . ?
B4 B5 1.794(4) . ?
B5 B8 1.722(3) . ?
B5 B6 1.773(4) . ?
B6 B7 1.768(4) . ?
B6 B10 1.779(4) . ?
B7 B9 1.731(3) . ?
B7 B10 1.794(3) . ?
B9 B10 1.755(3) . ?
